data_7227456
loop_
_publ_author_name
'Li, Min-Yu'
'Wang, Fei'
'Gu, Zhi-Gang'
'Zhang, Jian'

_publ_section_title
;
 Synthesis of homochiral zeolitic metal--organic frameworks with amino
 acid and tetrazolates for chiral recognition
;
_journal_issue 9
_journal_name_full 'RSC Adv.'
_journal_page_first 4872
_journal_paper_doi 10.1039/C6RA27069G
_journal_volume 7
_journal_year 2017
_chemical_absolute_configuration none
_chemical_formula_moiety 'C18 H30 N26 O4 Zn4, 2(C3 H7 N O), H2 O'
_chemical_formula_sum 'C24 H46 N28 O7 Zn4'
_chemical_formula_weight 1100.45
_space_group_crystal_system monoclinic
_space_group_IT_number 4
_space_group_name_Hall 'P 2yb'
_space_group_name_H-M_alt 'P 1 21 1'
_symmetry_space_group_name_Hall 'P 2yb'
_symmetry_space_group_name_H-M 'P 1 21 1'
_atom_sites_solution_hydrogens mixed
_audit_creation_method SHELXL-2014/7
_audit_update_record
;
2016-12-24 deposited with the CCDC.
2017-01-03 downloaded from the CCDC.
;
_cell_angle_alpha 90
_cell_angle_beta 93.144(9)
_cell_angle_gamma 90
_cell_formula_units_Z 2
_cell_length_a 10.175(4)
_cell_length_b 21.481(10)
_cell_length_c 10.493(5)
_cell_measurement_reflns_used 3846
_cell_measurement_temperature 293(2)
_cell_measurement_theta_max 27.5438
_cell_measurement_theta_min 2.2187
_cell_volume 2290.0(18)
_computing_cell_refinement 'CrystalClear (Rigaku Inc., 2008)'
_computing_data_collection 'CrystalClear (Rigaku Inc., 2008)'
_computing_data_reduction 'CrystalClear (Rigaku Inc., 2008)'
_computing_molecular_graphics 'Bruker SHELXTL'
_computing_publication_material 'Bruker SHELXTL'
_computing_structure_refinement 'SHELXL-2014/7 (Sheldrick, 2014)'
_computing_structure_solution 'SHELXL-2014/7 (Sheldrick, 2014)'
_diffrn_ambient_temperature 293(2)
_diffrn_measured_fraction_theta_full 0.969
_diffrn_measured_fraction_theta_max 0.955
_diffrn_measurement_device_type Mercury70
_diffrn_measurement_method CCD_Profile_fitting
_diffrn_radiation_type MoK\a
_diffrn_radiation_wavelength 0.71073
_diffrn_reflns_av_R_equivalents 0.0560
_diffrn_reflns_av_unetI/netI 0.1027
_diffrn_reflns_Laue_measured_fraction_full 0.969
_diffrn_reflns_Laue_measured_fraction_max 0.955
_diffrn_reflns_limit_h_max 12
_diffrn_reflns_limit_h_min -11
_diffrn_reflns_limit_k_max 27
_diffrn_reflns_limit_k_min -27
_diffrn_reflns_limit_l_max 13
_diffrn_reflns_limit_l_min -13
_diffrn_reflns_number 17816
_diffrn_reflns_point_group_measured_fraction_full 0.971
_diffrn_reflns_point_group_measured_fraction_max 0.956
_diffrn_reflns_theta_full 25.242
_diffrn_reflns_theta_max 27.537
_diffrn_reflns_theta_min 2.163
_diffrn_source 'Sealed Tube'
_exptl_absorpt_coefficient_mu 2.142
_exptl_absorpt_correction_T_max 1.0000
_exptl_absorpt_correction_T_min 0.9008
_exptl_absorpt_correction_type multi-scan
_exptl_absorpt_process_details
;
RIGAKU/MSC(2004), CrystalClear Version 1.3.6,  
  Rigaku/MSC, 9009 New Trails Drive, The Woodlands, TX77381-5209, USA
;
_exptl_crystal_colour Colorless
_exptl_crystal_density_diffrn 1.596
_exptl_crystal_description Prism
_exptl_crystal_F_000 1124
_exptl_crystal_size_max 0.2
_exptl_crystal_size_mid 0.1
_exptl_crystal_size_min 0.05
_refine_diff_density_max 0.826
_refine_diff_density_min -0.531
_refine_diff_density_rms 0.098
_refine_ls_abs_structure_details
;
 Refined as an inversion twin.
;
_refine_ls_abs_structure_Flack 0.33(5)
_refine_ls_extinction_method none
_refine_ls_goodness_of_fit_ref 1.046
_refine_ls_hydrogen_treatment constr
_refine_ls_matrix_type full
_refine_ls_number_parameters 569
_refine_ls_number_reflns 9767
_refine_ls_number_restraints 63
_refine_ls_restrained_S_all 1.052
_refine_ls_R_factor_all 0.1260
_refine_ls_R_factor_gt 0.0685
_refine_ls_shift/su_max 0.000
_refine_ls_shift/su_mean 0.000
_refine_ls_structure_factor_coef Fsqd
_refine_ls_weighting_details 'w=1/[\s^2^(Fo^2^)+(0.0478P)^2^+3.2044P] where P=(Fo^2^+2Fc^2^)/3'
_refine_ls_weighting_scheme calc
_refine_ls_wR_factor_gt 0.1250
_refine_ls_wR_factor_ref 0.1590
_reflns_Friedel_coverage 0.951
_reflns_Friedel_fraction_full 0.973
_reflns_Friedel_fraction_max 0.958
_reflns_number_gt 5556
_reflns_number_total 9767
_reflns_threshold_expression 'I > 2\s(I)'
_cod_data_source_file c6ra27069g2.cif
_cod_data_source_block 1D
_cod_depositor_comments
;
The following automatic conversions were performed:

'_exptl_absorpt_correction_type' value 'Multi-scan' changed to
'multi-scan' according to
/usr/data/users/saulius/crontab/automatic-downloads/rss-feeds/RSC/lib/dictionaries/cif_core.dic
dictionary named 'cif_core.dic' version 2.4.2 from 2011-04-26.

Automatic conversion script
Id: cif_fix_values 4268 2015-11-12 08:31:59Z antanas 
;
_cod_database_code 7227456
_shelx_shelxl_version_number 2014/7
_shelx_space_group_comment
;
The symmetry employed for this shelxl refinement is uniquely defined
by the following loop, which should always be used as a source of
symmetry information in preference to the above space-group names.
They are only intended as comments.
;

loop_
_space_group_symop_operation_xyz
'x, y, z'
'-x, y+1/2, -z'

loop_
_atom_site_label
_atom_site_type_symbol
_atom_site_fract_x
_atom_site_fract_y
_atom_site_fract_z
_atom_site_U_iso_or_equiv
_atom_site_adp_type
_atom_site_occupancy
_atom_site_site_symmetry_order
_atom_site_calc_flag
_atom_site_refinement_flags_posn
_atom_site_refinement_flags_adp
Zn1 Zn 0.4893(2) 0.42656(11) 0.3209(2) 0.0393(6) Uani 1 1 d . .
Zn2 Zn 0.5282(2) 0.65311(11) 0.4850(2) 0.0412(7) Uani 1 1 d . .
Zn3 Zn -0.0240(2) 0.47007(11) 0.0156(3) 0.0415(7) Uani 1 1 d . .
Zn4 Zn 0.0145(2) 0.69784(11) 0.1835(2) 0.0425(7) Uani 1 1 d . .
O1 O 0.5273(15) 0.5530(7) 0.4202(14) 0.046(4) Uani 1 1 d . .
O2 O 0.4706(18) 0.4600(8) 0.4956(16) 0.060(5) Uani 1 1 d . .
O3 O -0.0178(17) 0.5707(9) 0.0855(15) 0.057(5) Uani 1 1 d . .
O4 O 0.0348(17) 0.6634(9) 0.0190(16) 0.058(5) Uani 1 1 d . .
N1 N 0.8455(17) 0.4518(10) 0.1469(19) 0.049(5) Uani 1 1 d . .
N2 N 0.8597(19) 0.3999(10) 0.2236(19) 0.056(6) Uani 1 1 d . .
N3 N 0.7514(17) 0.3885(11) 0.2914(18) 0.050(5) Uani 1 1 d . .
N4 N 0.6709(14) 0.4335(9) 0.2554(16) 0.037(4) Uani 1 1 d . .
N5 N 0.4566(19) 0.3369(10) 0.3592(18) 0.045(5) Uani 1 1 d . .
N6 N 0.3722(19) 0.3051(10) 0.2815(19) 0.056(5) Uani 1 1 d . .
N7 N 0.3733(19) 0.2482(11) 0.327(2) 0.067(6) Uani 1 1 d . .
N8 N 0.4547(18) 0.2432(10) 0.4328(19) 0.045(5) Uani 1 1 d . .
N9 N 0.3557(16) 0.4504(10) 0.1875(18) 0.043(5) Uani 1 1 d . .
N10 N 0.3681(18) 0.4383(12) 0.0639(18) 0.056(6) Uani 1 1 d . .
N11 N 0.2548(19) 0.4506(8) -0.0025(18) 0.058(5) Uani 1 1 d . .
N12 N 0.1653(15) 0.4616(10) 0.0869(17) 0.044(5) Uani 1 1 d . .
N13 N -0.0477(17) 0.2885(9) -0.1493(17) 0.040(5) Uani 1 1 d . .
N14 N -0.1370(17) 0.3227(9) -0.2199(18) 0.049(5) Uani 1 1 d . .
N15 N -0.1391(17) 0.3793(7) -0.1777(17) 0.044(5) Uani 1 1 d . .
N16 N -0.0494(17) 0.3840(9) -0.0776(16) 0.040(4) Uani 1 1 d . .
N17 N 0.8407(16) 0.6860(10) 0.2527(19) 0.051(5) Uani 1 1 d . .
N18 N 0.7383(17) 0.7299(11) 0.2236(19) 0.055(6) Uani 1 1 d . .
N19 N 0.6407(16) 0.7199(12) 0.282(2) 0.062(6) Uani 1 1 d . .
N20 N 0.6682(16) 0.6710(9) 0.3593(16) 0.036(4) Uani 1 1 d . .
N21 N 0.1541(16) 0.6699(9) 0.3132(17) 0.038(4) Uani 1 1 d . .
N22 N 0.1314(17) 0.6803(11) 0.4398(18) 0.054(6) Uani 1 1 d . .
N23 N 0.2416(16) 0.6793(11) 0.5024(15) 0.061(6) Uani 1 1 d . .
N24 N 0.3384(15) 0.6582(10) 0.4251(15) 0.041(4) Uani 1 1 d . .
N25 N 0.554(2) 0.6060(11) 0.6432(18) 0.077(7) Uani 1 1 d . .
H25A H 0.6387 0.5969 0.6566 0.093 Uiso 1 1 calc R U
H25B H 0.5296 0.6292 0.7081 0.093 Uiso 1 1 calc R U
N26 N -0.051(2) 0.5239(9) -0.151(2) 0.077(7) Uani 1 1 d . .
H26A H -0.0123 0.5047 -0.2143 0.093 Uiso 1 1 calc R U
H26B H -0.1362 0.5265 -0.1723 0.093 Uiso 1 1 calc R U
C1 C 0.723(2) 0.4739(13) 0.169(2) 0.059(7) Uani 1 1 d . .
C2 C 0.6560(19) 0.5313(10) 0.114(2) 0.048(5) Uani 1 1 d . .
H2A H 0.5700 0.5350 0.1465 0.073 Uiso 1 1 calc R U
H2B H 0.7073 0.5674 0.1374 0.073 Uiso 1 1 calc R U
H2C H 0.6479 0.5279 0.0225 0.073 Uiso 1 1 calc R U
C3 C 0.503(2) 0.2986(11) 0.447(2) 0.043(6) Uani 1 1 d . .
C4 C 0.597(2) 0.3178(12) 0.5514(19) 0.055(7) Uani 1 1 d . .
H4A H 0.6191 0.3609 0.5414 0.083 Uiso 1 1 calc R U
H4B H 0.5580 0.3119 0.6317 0.083 Uiso 1 1 calc R U
H4C H 0.6757 0.2931 0.5493 0.083 Uiso 1 1 calc R U
C5 C 0.2249(15) 0.4667(10) 0.1939(18) 0.030(4) Uani 1 1 d . .
C6 C 0.159(2) 0.4837(14) 0.312(2) 0.070(8) Uani 1 1 d . .
H6A H 0.2233 0.4849 0.3830 0.105 Uiso 1 1 calc R U
H6B H 0.1188 0.5239 0.3019 0.105 Uiso 1 1 calc R U
H6C H 0.0931 0.4533 0.3288 0.105 Uiso 1 1 calc R U
C7 C 0.006(2) 0.3273(11) -0.059(2) 0.045(6) Uani 1 1 d . .
C8 C 0.109(3) 0.3092(13) 0.040(2) 0.079(9) Uani 1 1 d . .
H8A H 0.1294 0.2659 0.0306 0.119 Uiso 1 1 calc R U
H8B H 0.1863 0.3338 0.0298 0.119 Uiso 1 1 calc R U
H8C H 0.0767 0.3164 0.1229 0.119 Uiso 1 1 calc R U
C9 C 0.7849(17) 0.6526(9) 0.3376(17) 0.030(4) Uani 1 1 d . .
C10 C 0.852(3) 0.6024(13) 0.403(3) 0.079(9) Uani 1 1 d . .
H10A H 0.9376 0.5973 0.3707 0.119 Uiso 1 1 calc R U
H10B H 0.8606 0.6115 0.4928 0.119 Uiso 1 1 calc R U
H10C H 0.8022 0.5647 0.3899 0.119 Uiso 1 1 calc R U
C11 C 0.274(2) 0.6592(10) 0.304(2) 0.049(6) Uani 1 1 d . .
C12 C 0.337(2) 0.6429(15) 0.184(2) 0.069(8) Uani 1 1 d . U
H12A H 0.4297 0.6369 0.2010 0.103 Uiso 1 1 calc R U
H12B H 0.2986 0.6052 0.1493 0.103 Uiso 1 1 calc R U
H12C H 0.3229 0.6760 0.1231 0.103 Uiso 1 1 calc R U
C13 C 0.499(3) 0.5185(12) 0.505(2) 0.052(5) Uani 1 1 d . U
C14 C 0.473(2) 0.5452(10) 0.6383(17) 0.064(5) Uani 1 1 d D U
H14A H 0.3794 0.5563 0.6390 0.077 Uiso 1 1 calc R U
C15 C 0.503(3) 0.5001(9) 0.7466(15) 0.111(6) Uani 1 1 d D U
H15A H 0.4487 0.4639 0.7356 0.167 Uiso 1 1 calc R U
H15B H 0.5943 0.4880 0.7467 0.167 Uiso 1 1 calc R U
H15C H 0.4869 0.5198 0.8263 0.167 Uiso 1 1 calc R U
C16 C 0.010(3) 0.6077(14) -0.004(3) 0.057(5) Uani 1 1 d . U
C17 C 0.002(2) 0.5852(12) -0.138(2) 0.073(5) Uani 1 1 d D U
H17A H -0.0490 0.6143 -0.1933 0.087 Uiso 1 1 calc R U
C18 C 0.140(2) 0.5767(11) -0.186(2) 0.123(7) Uani 1 1 d D U
H18A H 0.1856 0.6158 -0.1814 0.184 Uiso 1 1 calc R U
H18B H 0.1870 0.5468 -0.1330 0.184 Uiso 1 1 calc R U
H18C H 0.1336 0.5623 -0.2723 0.184 Uiso 1 1 calc R U
O5 O 0.511(2) 0.6534(12) 0.8995(16) 0.130(10) Uani 1 1 d . .
N27 N 0.414(4) 0.7489(19) 0.937(3) 0.129(14) Uani 1 1 d . .
C31 C 0.525(4) 0.708(2) 0.943(3) 0.098(12) Uani 1 1 d . .
H31A H 0.6066 0.7214 0.9776 0.118 Uiso 1 1 calc R U
C32 C 0.299(3) 0.742(2) 0.848(4) 0.19(2) Uani 1 1 d . .
H32A H 0.2372 0.7752 0.8622 0.286 Uiso 1 1 calc R U
H32B H 0.3263 0.7451 0.7617 0.286 Uiso 1 1 calc R U
H32C H 0.2576 0.7029 0.8603 0.286 Uiso 1 1 calc R U
C33 C 0.419(3) 0.8103(15) 1.006(3) 0.113(11) Uani 1 1 d . .
H33A H 0.3368 0.8315 0.9918 0.169 Uiso 1 1 calc R U
H33B H 0.4365 0.8033 1.0955 0.169 Uiso 1 1 calc R U
H33C H 0.4885 0.8353 0.9737 0.169 Uiso 1 1 calc R U
O6 O 0.005(2) 0.4673(14) -0.393(2) 0.125(9) Uani 1 1 d . .
N28 N 0.077(3) 0.3724(14) -0.437(2) 0.100(10) Uani 1 1 d . .
C34 C 0.002(3) 0.418(2) -0.446(2) 0.083(12) Uani 1 1 d . .
H34A H -0.0684 0.4124 -0.5051 0.100 Uiso 1 1 calc R U
C35 C 0.204(3) 0.3854(13) -0.372(3) 0.128(14) Uani 1 1 d . .
H35A H 0.2557 0.3481 -0.3684 0.192 Uiso 1 1 calc R U
H35B H 0.2482 0.4169 -0.4181 0.192 Uiso 1 1 calc R U
H35C H 0.1909 0.3998 -0.2869 0.192 Uiso 1 1 calc R U
C36 C 0.046(4) 0.317(2) -0.502(4) 0.161(18) Uani 1 1 d . .
H36A H 0.1143 0.2873 -0.4838 0.242 Uiso 1 1 calc R U
H36B H -0.0361 0.3013 -0.4752 0.242 Uiso 1 1 calc R U
H36C H 0.0390 0.3254 -0.5921 0.242 Uiso 1 1 calc R U
O1W O 0.7463(18) 0.4905(9) 0.6471(18) 0.164(8) Uani 1 1 d . .
H1WA H 0.8253 0.4965 0.6262 0.246 Uiso 1 1 d R U
H1WB H 0.7111 0.4752 0.5785 0.246 Uiso 1 1 d R U

loop_
_atom_site_aniso_label
_atom_site_aniso_U_11
_atom_site_aniso_U_22
_atom_site_aniso_U_33
_atom_site_aniso_U_23
_atom_site_aniso_U_13
_atom_site_aniso_U_12
Zn1 0.0350(14) 0.0348(16) 0.0482(15) 0.0036(13) 0.0036(11) 0.0027(12)
Zn2 0.0399(17) 0.0370(16) 0.0467(15) 0.0043(14) 0.0021(12) 0.0024(12)
Zn3 0.0377(16) 0.0346(16) 0.0524(16) -0.0051(14) 0.0043(12) 0.0027(12)
Zn4 0.0373(14) 0.0352(16) 0.0554(17) 0.0040(14) 0.0071(12) -0.0007(12)
O1 0.061(10) 0.030(9) 0.048(8) 0.012(7) 0.016(7) 0.009(7)
O2 0.098(14) 0.029(10) 0.054(9) -0.011(7) 0.008(8) -0.009(8)
O3 0.069(11) 0.048(11) 0.053(10) -0.023(8) 0.002(8) -0.012(8)
O4 0.082(13) 0.041(11) 0.052(8) 0.013(8) 0.015(8) -0.008(8)
N1 0.036(10) 0.046(12) 0.068(12) -0.005(10) 0.016(8) 0.005(8)
N2 0.061(12) 0.036(10) 0.071(13) 0.011(10) -0.009(10) 0.016(9)
N3 0.036(10) 0.060(12) 0.056(9) 0.008(9) 0.016(7) 0.009(8)
N4 0.028(8) 0.030(8) 0.054(9) 0.011(8) 0.012(7) -0.011(7)
N5 0.048(11) 0.040(11) 0.046(9) -0.021(8) -0.002(8) -0.012(9)
N6 0.072(13) 0.037(11) 0.060(11) 0.016(10) 0.010(10) 0.012(10)
N7 0.050(11) 0.079(16) 0.073(14) -0.017(12) 0.012(10) -0.020(10)
N8 0.045(11) 0.036(10) 0.054(11) 0.000(9) 0.008(8) 0.009(8)
N9 0.030(9) 0.051(13) 0.050(10) 0.009(9) 0.013(8) 0.013(8)
N10 0.051(12) 0.064(14) 0.053(11) 0.001(11) 0.010(9) 0.015(10)
N11 0.069(12) 0.033(9) 0.070(12) -0.014(9) -0.007(10) -0.005(8)
N12 0.028(9) 0.038(10) 0.068(11) -0.009(9) 0.029(8) -0.002(8)
N13 0.041(10) 0.034(10) 0.044(9) -0.024(8) 0.004(8) -0.010(8)
N14 0.043(10) 0.036(11) 0.065(11) 0.006(9) -0.023(9) 0.021(8)
N15 0.057(10) 0.016(7) 0.056(10) -0.010(7) -0.029(8) -0.002(7)
N16 0.048(10) 0.029(9) 0.040(9) 0.003(8) -0.013(7) 0.017(8)
N17 0.037(9) 0.046(11) 0.068(12) -0.007(10) -0.005(8) 0.022(8)
N18 0.037(10) 0.056(12) 0.071(11) 0.042(9) 0.007(8) 0.005(8)
N19 0.017(9) 0.088(16) 0.084(14) 0.028(12) 0.026(8) 0.006(9)
N20 0.037(9) 0.024(9) 0.048(9) 0.004(8) -0.001(7) 0.004(7)
N21 0.034(10) 0.034(10) 0.045(9) -0.003(8) 0.001(8) 0.004(8)
N22 0.034(10) 0.071(16) 0.058(12) -0.007(11) 0.012(9) -0.008(10)
N23 0.030(9) 0.119(18) 0.036(9) -0.015(10) 0.024(7) 0.004(10)
N24 0.042(9) 0.046(11) 0.033(7) 0.003(8) -0.003(7) 0.003(8)
N25 0.126(19) 0.059(14) 0.047(10) -0.025(10) 0.006(11) -0.017(12)
N26 0.136(19) 0.023(9) 0.069(12) 0.007(9) -0.045(13) 0.012(11)
C1 0.043(13) 0.045(14) 0.087(17) -0.023(14) -0.016(11) -0.012(11)
C2 0.030(10) 0.023(8) 0.092(15) 0.017(9) 0.005(9) 0.004(7)
C3 0.031(12) 0.037(13) 0.064(14) 0.023(11) 0.021(10) 0.007(9)
C4 0.052(12) 0.054(15) 0.055(11) 0.021(10) -0.037(10) -0.018(10)
C5 0.011(8) 0.037(11) 0.041(10) 0.012(9) -0.002(7) 0.012(8)
C6 0.063(16) 0.080(18) 0.066(15) 0.013(14) -0.001(12) 0.035(14)
C7 0.055(15) 0.031(12) 0.049(13) 0.024(10) -0.004(10) 0.006(10)
C8 0.10(2) 0.041(14) 0.096(18) 0.025(13) -0.013(15) 0.006(13)
C9 0.024(10) 0.026(9) 0.042(9) 0.003(8) 0.018(7) 0.003(8)
C10 0.072(16) 0.068(18) 0.100(19) 0.029(15) 0.016(14) -0.007(13)
C11 0.080(16) 0.026(11) 0.042(11) -0.008(10) 0.012(11) -0.018(11)
C12 0.037(12) 0.12(2) 0.050(12) -0.014(14) 0.027(10) -0.005(13)
C13 0.089(12) 0.024(8) 0.043(8) -0.009(7) 0.009(9) 0.014(9)
C14 0.117(13) 0.039(9) 0.034(7) -0.005(7) 0.002(9) 0.007(9)
C15 0.204(17) 0.069(11) 0.059(8) 0.009(8) -0.008(11) -0.018(12)
C16 0.069(9) 0.045(9) 0.056(8) 0.012(8) -0.001(8) -0.001(8)
C17 0.104(9) 0.052(9) 0.061(9) 0.008(8) -0.004(8) -0.003(8)
C18 0.157(14) 0.100(14) 0.117(13) -0.024(12) 0.055(12) -0.031(13)
O5 0.23(2) 0.113(19) 0.047(10) -0.003(11) 0.000(12) -0.099(18)
N27 0.16(3) 0.15(3) 0.093(19) 0.01(2) 0.09(2) -0.07(3)
C31 0.11(2) 0.10(3) 0.083(19) 0.007(18) 0.016(17) -0.06(2)
C32 0.10(3) 0.36(7) 0.10(2) 0.00(3) 0.01(2) -0.08(3)
C33 0.16(3) 0.07(2) 0.10(2) 0.019(17) -0.01(2) -0.023(18)
O6 0.17(2) 0.111(19) 0.104(16) 0.013(15) 0.056(14) 0.050(16)
N28 0.11(2) 0.09(2) 0.099(18) 0.032(16) -0.028(15) -0.030(17)
C34 0.052(14) 0.16(4) 0.032(10) 0.000(17) 0.002(9) -0.022(17)
C35 0.12(3) 0.081(18) 0.18(3) 0.08(2) -0.04(2) -0.030(17)
C36 0.17(3) 0.15(4) 0.18(3) -0.04(3) 0.12(3) -0.08(3)
O1W 0.162(17) 0.139(17) 0.184(18) -0.028(14) -0.066(14) 0.017(13)

loop_
_atom_type_symbol
_atom_type_description
_atom_type_scat_dispersion_real
_atom_type_scat_dispersion_imag
_atom_type_scat_source
C C 0.0033 0.0016 'International Tables Vol C Tables 4.2.6.8 and 6.1.1.4'
H H 0.0000 0.0000 'International Tables Vol C Tables 4.2.6.8 and 6.1.1.4'
N N 0.0061 0.0033 'International Tables Vol C Tables 4.2.6.8 and 6.1.1.4'
O O 0.0106 0.0060 'International Tables Vol C Tables 4.2.6.8 and 6.1.1.4'
Zn Zn 0.2839 1.4301 'International Tables Vol C Tables 4.2.6.8 and 6.1.1.4'

loop_
_geom_angle_atom_site_label_1
_geom_angle_atom_site_label_2
_geom_angle_atom_site_label_3
_geom_angle
_geom_angle_site_symmetry_1
_geom_angle_site_symmetry_3
N9 Zn1 O2 117.7(8) . .
N9 Zn1 N5 106.1(8) . .
O2 Zn1 N5 97.9(8) . .
N9 Zn1 N4 110.5(7) . .
O2 Zn1 N4 115.1(7) . .
N5 Zn1 N4 107.8(8) . .
N25 Zn2 N24 112.1(8) . .
N25 Zn2 N20 125.9(9) . .
N24 Zn2 N20 119.0(6) . .
N25 Zn2 N8 97.1(8) . 2_656
N24 Zn2 N8 97.7(8) . 2_656
N20 Zn2 N8 92.7(8) . 2_656
N25 Zn2 O1 76.1(7) . .
N24 Zn2 O1 88.2(8) . .
N20 Zn2 O1 88.6(7) . .
N8 Zn2 O1 172.3(7) 2_656 .
N1 Zn3 N12 112.3(7) 1_455 .
N1 Zn3 N16 94.5(8) 1_455 .
N12 Zn3 N16 100.5(7) . .
N1 Zn3 N26 128.3(9) 1_455 .
N12 Zn3 N26 115.5(8) . .
N16 Zn3 N26 95.2(8) . .
N1 Zn3 O3 88.4(8) 1_455 .
N12 Zn3 O3 87.6(7) . .
N16 Zn3 O3 169.6(6) . .
N26 Zn3 O3 75.3(7) . .
O4 Zn4 N17 115.5(8) . 1_455
O4 Zn4 N21 113.0(8) . .
N17 Zn4 N21 109.2(8) 1_455 .
O4 Zn4 N13 100.8(8) . 2
N17 Zn4 N13 110.8(8) 1_455 2
N21 Zn4 N13 106.9(8) . 2
C13 O1 Zn2 111.2(14) . .
C13 O2 Zn1 112.9(16) . .
C16 O3 Zn3 110.8(16) . .
C16 O4 Zn4 121.5(17) . .
C1 N1 N2 104(2) . .
C1 N1 Zn3 133.9(18) . 1_655
N2 N1 Zn3 120.5(15) . 1_655
N3 N2 N1 112.8(18) . .
N4 N3 N2 103.1(18) . .
N3 N4 C1 113.4(16) . .
N3 N4 Zn1 114.8(13) . .
C1 N4 Zn1 131.5(15) . .
C3 N5 N6 108(2) . .
C3 N5 Zn1 133.8(16) . .
N6 N5 Zn1 118.5(16) . .
N7 N6 N5 105.0(19) . .
N6 N7 N8 112(2) . .
C3 N8 N7 103(2) . .
C3 N8 Zn2 140.5(16) . 2_646
N7 N8 Zn2 116.1(17) . 2_646
N10 N9 C5 103.8(17) . .
N10 N9 Zn1 122.9(14) . .
C5 N9 Zn1 131.5(14) . .
N9 N10 N11 110.0(17) . .
N10 N11 N12 105.4(16) . .
C5 N12 N11 108.9(16) . .
C5 N12 Zn3 136.4(13) . .
N11 N12 Zn3 114.6(14) . .
C7 N13 N14 106.1(18) . .
C7 N13 Zn4 131.1(15) . 2_545
N14 N13 Zn4 122.8(13) . 2_545
N15 N14 N13 110.2(16) . .
N14 N15 N16 108.1(16) . .
C7 N16 N15 107.4(18) . .
C7 N16 Zn3 133.5(15) . .
N15 N16 Zn3 119.0(12) . .
C9 N17 N18 99.8(15) . .
C9 N17 Zn4 139.6(15) . 1_655
N18 N17 Zn4 119.8(15) . 1_655
N19 N18 N17 112(2) . .
N18 N19 N20 107.0(19) . .
C9 N20 N19 107.4(17) . .
C9 N20 Zn2 138.2(14) . .
N19 N20 Zn2 114.0(13) . .
C11 N21 N22 108.5(18) . .
C11 N21 Zn4 131.5(16) . .
N22 N21 Zn4 117.1(14) . .
N23 N22 N21 107.8(15) . .
N22 N23 N24 109.8(15) . .
N23 N24 C11 102.4(16) . .
N23 N24 Zn2 122.6(12) . .
C11 N24 Zn2 133.0(15) . .
C14 N25 Zn2 111.4(13) . .
C14 N25 H25A 109.3 . .
Zn2 N25 H25A 109.3 . .
C14 N25 H25B 109.3 . .
Zn2 N25 H25B 109.3 . .
H25A N25 H25B 108.0 . .
C17 N26 Zn3 113.6(15) . .
C17 N26 H26A 108.8 . .
Zn3 N26 H26A 108.8 . .
C17 N26 H26B 108.8 . .
Zn3 N26 H26B 108.8 . .
H26A N26 H26B 107.7 . .
N1 C1 N4 106(2) . .
N1 C1 C2 128(2) . .
N4 C1 C2 126(2) . .
C1 C2 H2A 109.5 . .
C1 C2 H2B 109.5 . .
H2A C2 H2B 109.5 . .
C1 C2 H2C 109.5 . .
H2A C2 H2C 109.5 . .
H2B C2 H2C 109.5 . .
N8 C3 N5 112(2) . .
N8 C3 C4 125(2) . .
N5 C3 C4 123(2) . .
C3 C4 H4A 109.5 . .
C3 C4 H4B 109.5 . .
H4A C4 H4B 109.5 . .
C3 C4 H4C 109.5 . .
H4A C4 H4C 109.5 . .
H4B C4 H4C 109.5 . .
N12 C5 N9 110.8(18) . .
N12 C5 C6 123.6(16) . .
N9 C5 C6 125.5(16) . .
C5 C6 H6A 109.5 . .
C5 C6 H6B 109.5 . .
H6A C6 H6B 109.5 . .
C5 C6 H6C 109.5 . .
H6A C6 H6C 109.5 . .
H6B C6 H6C 109.5 . .
N16 C7 N13 108.1(18) . .
N16 C7 C8 127(2) . .
N13 C7 C8 125(2) . .
C7 C8 H8A 109.5 . .
C7 C8 H8B 109.5 . .
H8A C8 H8B 109.5 . .
C7 C8 H8C 109.5 . .
H8A C8 H8C 109.5 . .
H8B C8 H8C 109.5 . .
N20 C9 N17 113.3(18) . .
N20 C9 C10 124.6(18) . .
N17 C9 C10 122.1(17) . .
C9 C10 H10A 109.5 . .
C9 C10 H10B 109.5 . .
H10A C10 H10B 109.5 . .
C9 C10 H10C 109.5 . .
H10A C10 H10C 109.5 . .
H10B C10 H10C 109.5 . .
N21 C11 N24 110.1(19) . .
N21 C11 C12 125(2) . .
N24 C11 C12 125(2) . .
C11 C12 H12A 109.5 . .
C11 C12 H12B 109.5 . .
H12A C12 H12B 109.5 . .
C11 C12 H12C 109.5 . .
H12A C12 H12C 109.5 . .
H12B C12 H12C 109.5 . .
O1 C13 O2 127(2) . .
O1 C13 C14 120(2) . .
O2 C13 C14 112(2) . .
C15 C14 N25 115.4(18) . .
C15 C14 C13 113.8(18) . .
N25 C14 C13 103.2(18) . .
C15 C14 H14A 108.1 . .
N25 C14 H14A 108.1 . .
C13 C14 H14A 108.1 . .
C14 C15 H15A 109.5 . .
C14 C15 H15B 109.5 . .
H15A C15 H15B 109.5 . .
C14 C15 H15C 109.5 . .
H15A C15 H15C 109.5 . .
H15B C15 H15C 109.5 . .
O4 C16 O3 120(3) . .
O4 C16 C17 120(3) . .
O3 C16 C17 120(3) . .
N26 C17 C16 113(2) . .
N26 C17 C18 102(2) . .
C16 C17 C18 110(2) . .
N26 C17 H17A 110.6 . .
C16 C17 H17A 110.6 . .
C18 C17 H17A 110.6 . .
C17 C18 H18A 109.5 . .
C17 C18 H18B 109.5 . .
H18A C18 H18B 109.5 . .
C17 C18 H18C 109.5 . .
H18A C18 H18C 109.5 . .
H18B C18 H18C 109.5 . .
C31 N27 C32 125(4) . .
C31 N27 C33 121(4) . .
C32 N27 C33 113(4) . .
O5 C31 N27 118(3) . .
O5 C31 H31A 120.8 . .
N27 C31 H31A 120.8 . .
N27 C32 H32A 109.5 . .
N27 C32 H32B 109.5 . .
H32A C32 H32B 109.5 . .
N27 C32 H32C 109.5 . .
H32A C32 H32C 109.5 . .
H32B C32 H32C 109.5 . .
N27 C33 H33A 109.5 . .
N27 C33 H33B 109.5 . .
H33A C33 H33B 109.5 . .
N27 C33 H33C 109.5 . .
H33A C33 H33C 109.5 . .
H33B C33 H33C 109.5 . .
C34 N28 C36 121(3) . .
C34 N28 C35 114(3) . .
C36 N28 C35 124(3) . .
O6 C34 N28 132(3) . .
O6 C34 H34A 114.2 . .
N28 C34 H34A 114.2 . .
N28 C35 H35A 109.5 . .
N28 C35 H35B 109.5 . .
H35A C35 H35B 109.5 . .
N28 C35 H35C 109.5 . .
H35A C35 H35C 109.5 . .
H35B C35 H35C 109.5 . .
N28 C36 H36A 109.5 . .
N28 C36 H36B 109.5 . .
H36A C36 H36B 109.5 . .
N28 C36 H36C 109.5 . .
H36A C36 H36C 109.5 . .
H36B C36 H36C 109.5 . .
H1WA O1W H1WB 101.6 . .

loop_
_geom_bond_atom_site_label_1
_geom_bond_atom_site_label_2
_geom_bond_distance
_geom_bond_site_symmetry_2
Zn1 N9 1.965(18) .
Zn1 O2 1.988(17) .
Zn1 N5 2.00(2) .
Zn1 N4 2.012(15) .
Zn2 N25 1.95(2) .
Zn2 N24 2.001(15) .
Zn2 N20 2.031(17) .
Zn2 N8 2.12(2) 2_656
Zn2 O1 2.256(16) .
Zn3 N1 2.004(19) 1_455
Zn3 N12 2.036(17) .
Zn3 N16 2.101(19) .
Zn3 N26 2.101(19) .
Zn3 O3 2.283(18) .
Zn4 O4 1.900(18) .
Zn4 N17 1.965(18) 1_455
Zn4 N21 2.005(18) .
Zn4 N13 2.012(19) 2
O1 C13 1.21(3) .
O2 C13 1.29(3) .
O3 C16 1.28(3) .
O4 C16 1.24(3) .
N1 C1 1.37(3) .
N1 N2 1.38(3) .
N1 Zn3 2.004(18) 1_655
N2 N3 1.37(2) .
N3 N4 1.31(3) .
N4 C1 1.38(3) .
N5 C3 1.30(3) .
N5 N6 1.34(3) .
N6 N7 1.31(3) .
N7 N8 1.35(3) .
N8 C3 1.29(3) .
N8 Zn2 2.12(2) 2_646
N9 N10 1.34(2) .
N9 C5 1.38(2) .
N10 N11 1.34(2) .
N11 N12 1.36(2) .
N12 C5 1.25(2) .
N13 C7 1.35(3) .
N13 N14 1.36(2) .
N13 Zn4 2.012(19) 2_545
N14 N15 1.29(2) .
N15 N16 1.36(2) .
N16 C7 1.35(3) .
N17 C9 1.30(3) .
N17 N18 1.43(3) .
N17 Zn4 1.965(18) 1_655
N18 N19 1.22(2) .
N19 N20 1.34(3) .
N20 C9 1.28(2) .
N21 C11 1.25(3) .
N21 N22 1.38(2) .
N22 N23 1.27(2) .
N23 N24 1.39(2) .
N24 C11 1.39(2) .
N25 C14 1.54(3) .
N25 H25A 0.8900 .
N25 H25B 0.8900 .
N26 C17 1.42(3) .
N26 H26A 0.8900 .
N26 H26B 0.8900 .
C1 C2 1.51(3) .
C2 H2A 0.9600 .
C2 H2B 0.9600 .
C2 H2C 0.9600 .
C3 C4 1.48(3) .
C4 H4A 0.9600 .
C4 H4B 0.9600 .
C4 H4C 0.9600 .
C5 C6 1.49(3) .
C6 H6A 0.9600 .
C6 H6B 0.9600 .
C6 H6C 0.9600 .
C7 C8 1.49(3) .
C8 H8A 0.9600 .
C8 H8B 0.9600 .
C8 H8C 0.9600 .
C9 C10 1.43(3) .
C10 H10A 0.9600 .
C10 H10B 0.9600 .
C10 H10C 0.9600 .
C11 C12 1.49(3) .
C12 H12A 0.9600 .
C12 H12B 0.9600 .
C12 H12C 0.9600 .
C13 C14 1.55(3) .
C14 C15 1.512(13) .
C14 H14A 0.9800 .
C15 H15A 0.9600 .
C15 H15B 0.9600 .
C15 H15C 0.9600 .
C16 C17 1.48(3) .
C17 C18 1.524(13) .
C17 H17A 0.9800 .
C18 H18A 0.9600 .
C18 H18B 0.9600 .
C18 H18C 0.9600 .
O5 C31 1.26(4) .
N27 C31 1.43(5) .
N27 C32 1.47(4) .
N27 C33 1.50(5) .
C31 H31A 0.9300 .
C32 H32A 0.9600 .
C32 H32B 0.9600 .
C32 H32C 0.9600 .
C33 H33A 0.9600 .
C33 H33B 0.9600 .
C33 H33C 0.9600 .
O6 C34 1.21(5) .
N28 C34 1.23(4) .
N28 C36 1.40(5) .
N28 C35 1.45(4) .
C34 H34A 0.9300 .
C35 H35A 0.9600 .
C35 H35B 0.9600 .
C35 H35C 0.9600 .
C36 H36A 0.9600 .
C36 H36B 0.9600 .
C36 H36C 0.9600 .
O1W H1WA 0.8543 .
O1W H1WB 0.8522 .
